data_4509490
loop_
_publ_author_name
'Basu, Tannistha'
'Sparkes, Hazel A.'
'Bhunia, Manas Kumar'
'Mondal, Raju'

_publ_section_title
;
 Identification of Reaction Conditions That Can Reproducibly Lead to a
 Particular Vertex Geometry: Quest for a Robust and Reproducible
 Metal-Carboxylate Noncluster-type SBU
;
_journal_issue 8
_journal_name_full 'Crystal Growth &amp; Design'
_journal_page_first 3488
_journal_paper_doi 10.1021/cg900195f
_journal_volume 9
_journal_year 2009
_chemical_formula_moiety 'C15 H20 N4 O4 Zn'
_chemical_formula_sum 'C15 H20 N4 O4 Zn'
_chemical_formula_weight 385.72
_chemical_name_systematic
; 
 ? 
;
_space_group_IT_number 15
_symmetry_cell_setting monoclinic
_symmetry_space_group_name_Hall '-I 2ya'
_symmetry_space_group_name_H-M 'I 1 2/a 1'
_atom_sites_solution_hydrogens geom
_atom_sites_solution_primary direct
_atom_sites_solution_secondary difmap
_audit_creation_method SHELXL-97
_cell_angle_alpha 90.00
_cell_angle_beta 96.927(1)
_cell_angle_gamma 90.00
_cell_formula_units_Z 8
_cell_length_a 19.2673(7)
_cell_length_b 8.3095(3)
_cell_length_c 22.2571(13)
_cell_measurement_reflns_used 3155
_cell_measurement_temperature 120(2)
_cell_measurement_theta_max 27.642
_cell_measurement_theta_min 2.619
_cell_volume 3537.4(3)
_computing_cell_refinement 'SAINT version 6.45A (Bruker, 2003)'
_computing_data_collection 'SMART version 5.054 (Bruker, 1999)'
_computing_data_reduction 'SAINT version 6.45A (Bruker, 2003)'
_computing_molecular_graphics 'ORTEP3 for Windows (Farrugia, 1997)'
_computing_publication_material 'WinGX publication routines (Farrugia, 1999)'
_computing_structure_refinement 'SHELXL-97 (Sheldrick, 1997)'
_computing_structure_solution 'SHELXS-97 (Sheldrick, 1990)'
_diffrn_ambient_temperature 120(2)
_diffrn_detector_area_resol_mean 8
_diffrn_measured_fraction_theta_full 1.000
_diffrn_measured_fraction_theta_max 1.000
_diffrn_measurement_device_type 'Bruker SMART 6K CCD Detector'
_diffrn_measurement_method \w
_diffrn_radiation_monochromator graphite
_diffrn_radiation_source 'fine-focus sealed tube'
_diffrn_radiation_type MoK\a
_diffrn_radiation_wavelength 0.71073
_diffrn_reflns_av_R_equivalents 0.0430
_diffrn_reflns_av_sigmaI/netI 0.0512
_diffrn_reflns_limit_h_max 24
_diffrn_reflns_limit_h_min -24
_diffrn_reflns_limit_k_max 10
_diffrn_reflns_limit_k_min -10
_diffrn_reflns_limit_l_max 27
_diffrn_reflns_limit_l_min -27
_diffrn_reflns_number 11484
_diffrn_reflns_theta_full 25.00
_diffrn_reflns_theta_max 26.37
_diffrn_reflns_theta_min 1.84
_exptl_absorpt_coefficient_mu 1.414
_exptl_absorpt_correction_T_max 0.958
_exptl_absorpt_correction_T_min 0.685
_exptl_absorpt_correction_type multi-scan
_exptl_absorpt_process_details 'SADABS (G. Sheldrick, 1998)'
_exptl_crystal_colour colourless
_exptl_crystal_density_diffrn 1.449
_exptl_crystal_density_method 'not measured'
_exptl_crystal_description needle
_exptl_crystal_F_000 1600
_exptl_crystal_size_max 0.34
_exptl_crystal_size_mid 0.06
_exptl_crystal_size_min 0.03
_refine_diff_density_max 0.906
_refine_diff_density_min -0.490
_refine_diff_density_rms 0.090
_refine_ls_extinction_method none
_refine_ls_goodness_of_fit_ref 1.027
_refine_ls_hydrogen_treatment constr
_refine_ls_matrix_type full
_refine_ls_number_parameters 221
_refine_ls_number_reflns 3616
_refine_ls_number_restraints 0
_refine_ls_restrained_S_all 1.027
_refine_ls_R_factor_all 0.0555
_refine_ls_R_factor_gt 0.0402
_refine_ls_shift/su_max 0.001
_refine_ls_shift/su_mean 0.000
_refine_ls_structure_factor_coef Fsqd
_refine_ls_weighting_details 'calc w=1/[\s^2^(Fo^2^)+(0.0525P)^2^+6.9141P] where P=(Fo^2^+2Fc^2^)/3'
_refine_ls_weighting_scheme calc
_refine_ls_wR_factor_gt 0.1005
_refine_ls_wR_factor_ref 0.1101
_reflns_number_gt 2860
_reflns_number_total 3616
_reflns_threshold_expression >2sigma(I)
_cod_data_source_file cg900195fsup3.cif
_cod_data_source_block 08has015
_cod_original_sg_symbol_H-M 'I 2/a'
_cod_database_code 4509490

loop_
_symmetry_equiv_pos_as_xyz
'x, y, z'
'-x+1/2, y, -z'
'x+1/2, y+1/2, z+1/2'
'-x+1, y+1/2, -z+1/2'
'-x, -y, -z'
'x-1/2, -y, z'
'-x+1/2, -y+1/2, -z+1/2'
'x, -y+1/2, z+1/2'

loop_
_atom_site_label
_atom_site_type_symbol
_atom_site_fract_x
_atom_site_fract_y
_atom_site_fract_z
_atom_site_U_iso_or_equiv
_atom_site_adp_type
_atom_site_occupancy
_atom_site_symmetry_multiplicity
_atom_site_calc_flag
_atom_site_refinement_flags
Zn1 Zn 0.133648(16) 0.53633(4) 0.148479(14) 0.01891(12) Uani 1 1 d .
O1 O 0.11735(12) 0.3527(3) 0.19789(10) 0.0295(5) Uani 1 1 d .
O2 O 0.05283(11) 0.1798(3) 0.13741(9) 0.0310(5) Uani 1 1 d .
O3 O 0.08111(10) -0.2903(2) 0.17992(9) 0.0237(5) Uani 1 1 d .
O4 O 0.16234(12) -0.0983(3) 0.19649(12) 0.0400(6) Uani 1 1 d .
N1 N 0.10198(13) 0.4949(3) 0.06028(11) 0.0209(5) Uani 1 1 d .
N2 N 0.07698(12) 0.3492(3) 0.04138(11) 0.0208(5) Uani 1 1 d .
H2 H 0.0680 0.2703 0.0657 0.025 Uiso 1 1 calc R
N3 N 0.26396(12) 0.5794(3) -0.14766(11) 0.0222(5) Uani 1 1 d .
N4 N 0.23618(12) 0.7258(3) -0.16078(11) 0.0216(5) Uani 1 1 d .
H4 H 0.2588 0.8059 -0.1755 0.026 Uiso 1 1 calc R
C1 C 0.10901(15) 0.5797(4) 0.00996(13) 0.0207(6) Uani 1 1 d .
C2 C 0.08742(14) 0.4859(4) -0.04118(12) 0.0195(6) Uani 1 1 d .
C3 C 0.06757(14) 0.3405(4) -0.01947(12) 0.0202(6) Uani 1 1 d .
C4 C 0.13689(18) 0.7477(4) 0.01353(14) 0.0304(7) Uani 1 1 d .
H4A H 0.1332 0.7919 0.0538 0.046 Uiso 1 1 calc R
H4B H 0.1098 0.8144 -0.0171 0.046 Uiso 1 1 calc R
H4C H 0.1860 0.7469 0.0062 0.046 Uiso 1 1 calc R
C5 C 0.04123(17) 0.1901(4) -0.05131(14) 0.0275(7) Uani 1 1 d .
H5A H 0.0801 0.1345 -0.0670 0.041 Uiso 1 1 calc R
H5B H 0.0056 0.2177 -0.0849 0.041 Uiso 1 1 calc R
H5C H 0.0208 0.1196 -0.0229 0.041 Uiso 1 1 calc R
C6 C 0.08408(15) 0.5351(4) -0.10660(13) 0.0217(6) Uani 1 1 d .
H6A H 0.0505 0.6252 -0.1141 0.026 Uiso 1 1 calc R
H6B H 0.0656 0.4436 -0.1322 0.026 Uiso 1 1 calc R
C7 C 0.16968(14) 0.7344(4) -0.14868(12) 0.0199(6) Uani 1 1 d .
C8 C 0.15306(14) 0.5862(4) -0.12622(13) 0.0204(6) Uani 1 1 d .
C9 C 0.21371(15) 0.4914(4) -0.12642(13) 0.0216(6) Uani 1 1 d .
C10 C 0.12778(16) 0.8841(4) -0.16028(15) 0.0270(7) Uani 1 1 d .
H10A H 0.1546 0.9761 -0.1424 0.040 Uiso 1 1 calc R
H10B H 0.0841 0.8744 -0.1421 0.040 Uiso 1 1 calc R
H10C H 0.1170 0.9005 -0.2040 0.040 Uiso 1 1 calc R
C11 C 0.22599(18) 0.3213(4) -0.10810(18) 0.0372(8) Uani 1 1 d .
H11A H 0.2654 0.2785 -0.1271 0.056 Uiso 1 1 calc R
H11B H 0.1840 0.2578 -0.1211 0.056 Uiso 1 1 calc R
H11C H 0.2367 0.3150 -0.0640 0.056 Uiso 1 1 calc R
C12 C 0.08238(14) 0.2229(3) 0.18730(13) 0.0202(6) Uani 1 1 d .
C13 C 0.07547(15) 0.1194(3) 0.24224(13) 0.0220(6) Uani 1 1 d .
H13A H 0.0422 0.1718 0.2667 0.026 Uiso 1 1 calc R
H13B H 0.1215 0.1145 0.2674 0.026 Uiso 1 1 calc R
C14 C 0.05068(15) -0.0508(3) 0.22777(13) 0.0194(6) Uani 1 1 d .
H14A H 0.0408 -0.1039 0.2656 0.023 Uiso 1 1 calc R
H14B H 0.0064 -0.0464 0.2002 0.023 Uiso 1 1 calc R
C15 C 0.10293(15) -0.1515(4) 0.19876(13) 0.0203(6) Uani 1 1 d .

loop_
_atom_site_aniso_label
_atom_site_aniso_U_11
_atom_site_aniso_U_22
_atom_site_aniso_U_33
_atom_site_aniso_U_23
_atom_site_aniso_U_13
_atom_site_aniso_U_12
Zn1 0.01694(18) 0.0188(2) 0.02124(19) -0.00134(13) 0.00331(12) -0.00178(13)
O1 0.0389(13) 0.0206(11) 0.0298(12) 0.0014(9) 0.0082(10) -0.0051(10)
O2 0.0315(12) 0.0344(13) 0.0257(11) 0.0083(10) -0.0023(9) -0.0090(10)
O3 0.0246(11) 0.0175(11) 0.0296(11) -0.0047(9) 0.0052(9) 0.0007(9)
O4 0.0235(12) 0.0288(13) 0.0712(18) -0.0162(13) 0.0194(11) -0.0013(10)
N1 0.0199(12) 0.0224(13) 0.0204(12) 0.0010(10) 0.0023(9) -0.0018(10)
N2 0.0214(12) 0.0186(13) 0.0222(12) 0.0008(10) 0.0022(10) -0.0039(10)
N3 0.0173(12) 0.0212(13) 0.0285(13) 0.0034(11) 0.0042(10) 0.0009(10)
N4 0.0183(12) 0.0186(13) 0.0278(13) 0.0045(10) 0.0022(10) 0.0004(10)
C1 0.0176(13) 0.0228(15) 0.0220(14) 0.0016(12) 0.0042(11) -0.0010(12)
C2 0.0146(13) 0.0240(15) 0.0201(14) 0.0008(12) 0.0035(11) -0.0001(11)
C3 0.0142(13) 0.0248(16) 0.0216(14) 0.0003(12) 0.0030(11) 0.0001(11)
C4 0.0393(18) 0.0238(17) 0.0291(16) -0.0005(13) 0.0084(14) -0.0072(14)
C5 0.0311(17) 0.0238(16) 0.0275(16) -0.0010(13) 0.0026(13) -0.0055(14)
C6 0.0171(13) 0.0272(16) 0.0211(14) 0.0036(12) 0.0039(11) -0.0017(12)
C7 0.0160(13) 0.0239(15) 0.0196(14) -0.0031(12) 0.0015(11) 0.0000(11)
C8 0.0165(13) 0.0237(15) 0.0209(14) -0.0003(12) 0.0011(11) -0.0007(12)
C9 0.0181(14) 0.0228(15) 0.0238(15) 0.0021(12) 0.0025(11) -0.0006(12)
C10 0.0221(15) 0.0217(16) 0.0375(17) 0.0029(14) 0.0054(13) 0.0012(13)
C11 0.0270(17) 0.0273(18) 0.058(2) 0.0116(17) 0.0092(16) 0.0036(14)
C12 0.0173(14) 0.0183(15) 0.0265(15) 0.0021(12) 0.0085(11) 0.0066(12)
C13 0.0235(15) 0.0173(15) 0.0259(15) -0.0006(12) 0.0067(12) 0.0019(12)
C14 0.0194(14) 0.0190(15) 0.0206(14) 0.0011(11) 0.0051(11) 0.0004(11)
C15 0.0216(14) 0.0204(15) 0.0188(14) 0.0000(11) 0.0018(11) 0.0031(12)

loop_
_atom_type_symbol
_atom_type_description
_atom_type_scat_dispersion_real
_atom_type_scat_dispersion_imag
_atom_type_scat_source
C C 0.0033 0.0016 'International Tables Vol C Tables 4.2.6.8 and 6.1.1.4'
H H 0.0000 0.0000 'International Tables Vol C Tables 4.2.6.8 and 6.1.1.4'
N N 0.0061 0.0033 'International Tables Vol C Tables 4.2.6.8 and 6.1.1.4'
O O 0.0106 0.0060 'International Tables Vol C Tables 4.2.6.8 and 6.1.1.4'
Zn Zn 0.2839 1.4301 'International Tables Vol C Tables 4.2.6.8 and 6.1.1.4'

loop_
_geom_angle_atom_site_label_1
_geom_angle_atom_site_label_2
_geom_angle_atom_site_label_3
_geom_angle
_geom_angle_site_symmetry_1
_geom_angle_site_symmetry_3
O1 Zn1 O3 104.72(9) . 1_565
O1 Zn1 N3 111.96(10) . 2
O3 Zn1 N3 115.29(9) 1_565 2
O1 Zn1 N1 111.69(10) . .
O3 Zn1 N1 111.64(9) 1_565 .
N3 Zn1 N1 101.78(10) 2 .
C12 O1 Zn1 132.9(2) . .
C15 O3 Zn1 128.47(19) . 1_545
C1 N1 N2 106.2(2) . .
C1 N1 Zn1 132.3(2) . .
N2 N1 Zn1 120.76(18) . .
C3 N2 N1 111.2(2) . .
C3 N2 H2 124.4 . .
N1 N2 H2 124.4 . .
C9 N3 N4 106.5(2) . .
C9 N3 Zn1 131.0(2) . 2
N4 N3 Zn1 121.62(19) . 2
C7 N4 N3 111.6(2) . .
C7 N4 H4 124.2 . .
N3 N4 H4 124.2 . .
N1 C1 C2 109.6(3) . .
N1 C1 C4 121.1(3) . .
C2 C1 C4 129.2(3) . .
C3 C2 C1 105.8(2) . .
C3 C2 C6 126.7(3) . .
C1 C2 C6 127.5(3) . .
N2 C3 C2 107.3(3) . .
N2 C3 C5 121.2(3) . .
C2 C3 C5 131.5(3) . .
C1 C4 H4A 109.5 . .
C1 C4 H4B 109.5 . .
H4A C4 H4B 109.5 . .
C1 C4 H4C 109.5 . .
H4A C4 H4C 109.5 . .
H4B C4 H4C 109.5 . .
C3 C5 H5A 109.5 . .
C3 C5 H5B 109.5 . .
H5A C5 H5B 109.5 . .
C3 C5 H5C 109.5 . .
H5A C5 H5C 109.5 . .
H5B C5 H5C 109.5 . .
C2 C6 C8 114.8(2) . .
C2 C6 H6A 108.6 . .
C8 C6 H6A 108.6 . .
C2 C6 H6B 108.6 . .
C8 C6 H6B 108.6 . .
H6A C6 H6B 107.5 . .
N4 C7 C8 107.1(3) . .
N4 C7 C10 121.3(3) . .
C8 C7 C10 131.6(3) . .
C7 C8 C9 105.6(2) . .
C7 C8 C6 127.3(3) . .
C9 C8 C6 127.1(3) . .
N3 C9 C8 109.2(3) . .
N3 C9 C11 121.2(3) . .
C8 C9 C11 129.6(3) . .
C7 C10 H10A 109.5 . .
C7 C10 H10B 109.5 . .
H10A C10 H10B 109.5 . .
C7 C10 H10C 109.5 . .
H10A C10 H10C 109.5 . .
H10B C10 H10C 109.5 . .
C9 C11 H11A 109.5 . .
C9 C11 H11B 109.5 . .
H11A C11 H11B 109.5 . .
C9 C11 H11C 109.5 . .
H11A C11 H11C 109.5 . .
H11B C11 H11C 109.5 . .
O2 C12 O1 125.8(3) . .
O2 C12 C13 119.0(3) . .
O1 C12 C13 115.2(3) . .
C12 C13 C14 114.5(2) . .
C12 C13 H13A 108.6 . .
C14 C13 H13A 108.6 . .
C12 C13 H13B 108.6 . .
C14 C13 H13B 108.6 . .
H13A C13 H13B 107.6 . .
C15 C14 C13 113.5(2) . .
C15 C14 H14A 108.9 . .
C13 C14 H14A 108.9 . .
C15 C14 H14B 108.9 . .
C13 C14 H14B 108.9 . .
H14A C14 H14B 107.7 . .
O4 C15 O3 125.4(3) . .
O4 C15 C14 119.2(3) . .
O3 C15 C14 115.4(2) . .

loop_
_geom_bond_atom_site_label_1
_geom_bond_atom_site_label_2
_geom_bond_distance
_geom_bond_site_symmetry_2
Zn1 O1 1.928(2) .
Zn1 O3 1.939(2) 1_565
Zn1 N3 2.007(2) 2
Zn1 N1 2.014(2) .
O1 C12 1.279(4) .
O2 C12 1.238(4) .
O3 C15 1.281(4) .
O3 Zn1 1.939(2) 1_545
O4 C15 1.234(4) .
N1 C1 1.344(4) .
N1 N2 1.351(3) .
N2 C3 1.347(4) .
N2 H2 0.8800 .
N3 C9 1.344(4) .
N3 N4 1.347(3) .
N3 Zn1 2.007(2) 2
N4 C7 1.343(4) .
N4 H4 0.8800 .
C1 C2 1.401(4) .
C1 C4 1.494(4) .
C2 C3 1.373(4) .
C2 C6 1.506(4) .
C3 C5 1.495(4) .
C4 H4A 0.9800 .
C4 H4B 0.9800 .
C4 H4C 0.9800 .
C5 H5A 0.9800 .
C5 H5B 0.9800 .
C5 H5C 0.9800 .
C6 C8 1.509(4) .
C6 H6A 0.9900 .
C6 H6B 0.9900 .
C7 C8 1.381(4) .
C7 C10 1.489(4) .
C8 C9 1.410(4) .
C9 C11 1.482(4) .
C10 H10A 0.9800 .
C10 H10B 0.9800 .
C10 H10C 0.9800 .
C11 H11A 0.9800 .
C11 H11B 0.9800 .
C11 H11C 0.9800 .
C12 C13 1.514(4) .
C13 C14 1.515(4) .
C13 H13A 0.9900 .
C13 H13B 0.9900 .
C14 C15 1.512(4) .
C14 H14A 0.9900 .
C14 H14B 0.9900 .

loop_
_geom_hbond_atom_site_label_D
_geom_hbond_atom_site_label_H
_geom_hbond_atom_site_label_A
_geom_hbond_distance_DH
_geom_hbond_distance_HA
_geom_hbond_distance_DA
_geom_hbond_angle_DHA
_geom_hbond_site_symmetry_A
N2 H2 O2 0.88 1.82 2.647(3) 155.6 .
N4 H4 O4 0.88 1.83 2.639(3) 152.9 2_565
